data_7022921
loop_
_publ_author_name
'Han, Hong-Ling'
'Liu, Yan'
'Liu, Jing-Yu'
'Nomura, Kotohiro'
'Li, Yue-Sheng'

_publ_section_title
;
 Synthesis of binuclear phenoxyimino organoaluminum complexes and their
 use as the catalyst precursors for efficient ring-opening polymerisation
 of \e-caprolactone.
;
_journal_issue 34
_journal_name_full 'Dalton transactions (Cambridge, England : 2003)'
_journal_page_first 12346
_journal_page_last 12353
_journal_paper_doi 10.1039/c3dt50264c
_journal_volume 42
_journal_year 2013
_chemical_formula_sum 'C38 H50 Al2 Cl0 N2 O2'
_chemical_formula_weight 620.76
_chemical_name_systematic
;
?
;
_space_group_IT_number 15
_symmetry_cell_setting monoclinic
_symmetry_space_group_name_Hall '-C 2yc'
_symmetry_space_group_name_H-M 'C 1 2/c 1'
_atom_sites_solution_hydrogens geom
_atom_sites_solution_primary direct
_atom_sites_solution_secondary difmap
_audit_creation_method SHELXL-97
_cell_angle_alpha 90.00
_cell_angle_beta 104.5450(10)
_cell_angle_gamma 90.00
_cell_formula_units_Z 4
_cell_length_a 15.8192(9)
_cell_length_b 13.1067(8)
_cell_length_c 18.7852(11)
_cell_measurement_temperature 185(2)
_cell_volume 3770.0(4)
_computing_structure_refinement 'SHELXL-97 (Sheldrick, 1997)'
_computing_structure_solution 'SHELXS-97 (Sheldrick, 1990)'
_diffrn_ambient_temperature 185(2)
_diffrn_measured_fraction_theta_full 0.997
_diffrn_measured_fraction_theta_max 0.997
_diffrn_radiation_monochromator graphite
_diffrn_radiation_source 'fine-focus sealed tube'
_diffrn_radiation_type MoK\a
_diffrn_radiation_wavelength 0.71073
_diffrn_reflns_av_R_equivalents 0.0315
_diffrn_reflns_av_sigmaI/netI 0.0381
_diffrn_reflns_limit_h_max 19
_diffrn_reflns_limit_h_min -18
_diffrn_reflns_limit_k_max 15
_diffrn_reflns_limit_k_min -16
_diffrn_reflns_limit_l_max 23
_diffrn_reflns_limit_l_min -13
_diffrn_reflns_number 10305
_diffrn_reflns_theta_full 26.09
_diffrn_reflns_theta_max 26.09
_diffrn_reflns_theta_min 2.05
_exptl_absorpt_coefficient_mu 0.109
_exptl_absorpt_correction_T_max 0.9838
_exptl_absorpt_correction_T_min 0.9679
_exptl_absorpt_correction_type multi-scan
_exptl_crystal_density_diffrn 1.094
_exptl_crystal_density_method 'not measured'
_exptl_crystal_F_000 1336
_exptl_crystal_size_max 0.30
_exptl_crystal_size_mid 0.23
_exptl_crystal_size_min 0.15
_platon_squeeze_details
;
;
_refine_diff_density_max 0.231
_refine_diff_density_min -0.225
_refine_diff_density_rms 0.053
_refine_ls_extinction_method none
_refine_ls_goodness_of_fit_ref 1.090
_refine_ls_hydrogen_treatment constr
_refine_ls_matrix_type full
_refine_ls_number_parameters 201
_refine_ls_number_reflns 3735
_refine_ls_number_restraints 0
_refine_ls_restrained_S_all 1.090
_refine_ls_R_factor_all 0.0577
_refine_ls_R_factor_gt 0.0450
_refine_ls_shift/su_max 0.000
_refine_ls_shift/su_mean 0.000
_refine_ls_structure_factor_coef Fsqd
_refine_ls_weighting_details 'calc w=1/[\s^2^(Fo^2^)+(0.0650P)^2^+1.5825P] where P=(Fo^2^+2Fc^2^)/3'
_refine_ls_weighting_scheme calc
_refine_ls_wR_factor_gt 0.1262
_refine_ls_wR_factor_ref 0.1325
_reflns_number_gt 2854
_reflns_number_total 3735
_reflns_threshold_expression >2sigma(I)
_cod_data_source_file c3dt50264c.txt
_cod_data_source_block h1
_cod_depositor_comments
;
The following automatic conversions were performed:

'_exptl_absorpt_correction_type' value 'MULTI-SCAN' changed to
'multi-scan' according to
/home/saulius/struct/CIF-dictionaries/cif_core.dic dictionary named
'cif_core.dic' version 2.4.2 from
2011-04-26.

'_refine_ls_hydrogen_treatment' value 'CONSTR' changed
to 'constr' according to
/home/saulius/struct/CIF-dictionaries/cif_core.dic dictionary named
'cif_core.dic' version 2.4.2 from 2011-04-26.

Automatic conversion script
Id: cif_fix_values 1891 2012-01-12 08:04:46Z andrius 
;
_cod_original_sg_symbol_H-M C2/c
_cod_database_code 7022921

loop_
_symmetry_equiv_pos_as_xyz
'x, y, z'
'-x, y, -z+1/2'
'x+1/2, y+1/2, z'
'-x+1/2, y+1/2, -z+1/2'
'-x, -y, -z'
'x, -y, z-1/2'
'-x+1/2, -y+1/2, -z'
'x+1/2, -y+1/2, z-1/2'

loop_
_atom_site_label
_atom_site_type_symbol
_atom_site_fract_x
_atom_site_fract_y
_atom_site_fract_z
_atom_site_U_iso_or_equiv
_atom_site_adp_type
_atom_site_occupancy
_atom_site_symmetry_multiplicity
_atom_site_calc_flag
_atom_site_refinement_flags
Al1 Al 0.24224(3) 0.57786(4) 0.36318(3) 0.02623(17) Uani 1 1 d .
N1 N 0.21659(10) 0.57510(12) 0.46122(8) 0.0255(3) Uani 1 1 d .
O1 O 0.13973(8) 0.62900(11) 0.31654(7) 0.0321(3) Uani 1 1 d .
C4 C 0.00165(11) 0.70857(13) 0.28970(9) 0.0234(4) Uani 1 1 d .
C3 C 0.07511(11) 0.66789(13) 0.34068(10) 0.0243(4) Uani 1 1 d .
C9 C 0.14578(12) 0.61674(15) 0.47065(10) 0.0287(4) Uani 1 1 d .
H9 H 0.1385 0.6153 0.5193 0.034 Uiso 1 1 calc R
C8 C 0.07708(12) 0.66472(14) 0.41635(10) 0.0270(4) Uani 1 1 d .
C5 C -0.06687(12) 0.74584(14) 0.31596(10) 0.0285(4) Uani 1 1 d .
H5 H -0.1168 0.7729 0.2821 0.034 Uiso 1 1 calc R
C7 C 0.00610(12) 0.70468(16) 0.44001(11) 0.0330(5) Uani 1 1 d .
H7 H 0.0074 0.7038 0.4908 0.040 Uiso 1 1 calc R
C15 C 0.23545(14) 0.41559(15) 0.53197(12) 0.0359(5) Uani 1 1 d .
H15A H 0.2258 0.3785 0.4847 0.043 Uiso 1 1 calc R
H15B H 0.1782 0.4243 0.5437 0.043 Uiso 1 1 calc R
C11 C 0.28842(15) 0.57676(17) 0.59823(11) 0.0394(5) Uani 1 1 d .
H11A H 0.2314 0.5862 0.6102 0.047 Uiso 1 1 calc R
H11B H 0.3140 0.6449 0.5945 0.047 Uiso 1 1 calc R
C6 C -0.06455(13) 0.74471(16) 0.39058(11) 0.0342(5) Uani 1 1 d .
H6 H -0.1120 0.7717 0.4071 0.041 Uiso 1 1 calc R
C17 C 0.36415(13) 0.50674(19) 0.50851(11) 0.0396(5) Uani 1 1 d .
H17A H 0.3906 0.5745 0.5052 0.048 Uiso 1 1 calc R
H17B H 0.3569 0.4720 0.4606 0.048 Uiso 1 1 calc R
C16 C 0.42498(14) 0.4435(2) 0.56916(12) 0.0437(6) Uani 1 1 d .
H16 H 0.4825 0.4341 0.5571 0.052 Uiso 1 1 calc R
C10 C 0.27536(12) 0.52010(14) 0.52492(10) 0.0269(4) Uani 1 1 d .
C2 C 0.24912(16) 0.44026(17) 0.32420(12) 0.0416(5) Uani 1 1 d .
H2A H 0.2192 0.3921 0.3495 0.062 Uiso 1 1 calc R
H2B H 0.3105 0.4203 0.3323 0.062 Uiso 1 1 calc R
H2C H 0.2211 0.4396 0.2714 0.062 Uiso 1 1 calc R
C12 C 0.35001(15) 0.51413(19) 0.65924(12) 0.0441(6) Uani 1 1 d .
H12 H 0.3583 0.5509 0.7072 0.053 Uiso 1 1 calc R
C13 C 0.30940(16) 0.41064(19) 0.66499(12) 0.0455(6) Uani 1 1 d .
H13A H 0.3479 0.3707 0.7050 0.055 Uiso 1 1 calc R
H13B H 0.2523 0.4196 0.6769 0.055 Uiso 1 1 calc R
C14 C 0.29668(15) 0.35371(17) 0.59292(12) 0.0425(5) Uani 1 1 d .
H14 H 0.2703 0.2853 0.5971 0.051 Uiso 1 1 calc R
C19 C 0.43839(15) 0.5008(2) 0.64176(13) 0.0512(6) Uani 1 1 d .
H19A H 0.4783 0.4619 0.6816 0.061 Uiso 1 1 calc R
H19B H 0.4649 0.5683 0.6379 0.061 Uiso 1 1 calc R
C1 C 0.33449(14) 0.67723(17) 0.36390(12) 0.0382(5) Uani 1 1 d .
H1A H 0.3139 0.7270 0.3244 0.057 Uiso 1 1 calc R
H1B H 0.3861 0.6420 0.3563 0.057 Uiso 1 1 calc R
H1C H 0.3496 0.7126 0.4114 0.057 Uiso 1 1 calc R
C18 C 0.38413(16) 0.34017(18) 0.57454(12) 0.0458(6) Uani 1 1 d .
H18A H 0.4234 0.2989 0.6132 0.055 Uiso 1 1 calc R
H18B H 0.3758 0.3035 0.5272 0.055 Uiso 1 1 calc R

loop_
_atom_site_aniso_label
_atom_site_aniso_U_11
_atom_site_aniso_U_22
_atom_site_aniso_U_33
_atom_site_aniso_U_23
_atom_site_aniso_U_13
_atom_site_aniso_U_12
Al1 0.0242(3) 0.0328(3) 0.0226(3) 0.0020(2) 0.0075(2) 0.0069(2)
N1 0.0252(8) 0.0311(8) 0.0199(8) 0.0019(7) 0.0049(6) 0.0018(6)
O1 0.0266(7) 0.0485(8) 0.0217(7) 0.0028(6) 0.0073(5) 0.0126(6)
C4 0.0233(8) 0.0216(8) 0.0244(9) -0.0013(7) 0.0044(7) -0.0021(7)
C3 0.0206(8) 0.0258(9) 0.0272(9) -0.0019(8) 0.0069(7) 0.0010(7)
C9 0.0283(9) 0.0357(10) 0.0229(9) -0.0013(8) 0.0080(8) 0.0018(8)
C8 0.0243(9) 0.0337(10) 0.0229(9) -0.0014(8) 0.0057(8) 0.0024(7)
C5 0.0238(9) 0.0317(10) 0.0289(10) 0.0020(8) 0.0043(8) 0.0050(7)
C7 0.0313(10) 0.0436(11) 0.0253(10) -0.0006(9) 0.0095(8) 0.0051(9)
C15 0.0391(11) 0.0330(11) 0.0346(11) 0.0026(9) 0.0071(9) -0.0013(9)
C11 0.0467(12) 0.0378(12) 0.0300(11) -0.0043(9) 0.0025(10) 0.0060(9)
C6 0.0288(10) 0.0434(12) 0.0326(11) -0.0022(9) 0.0118(9) 0.0094(9)
C17 0.0278(10) 0.0599(14) 0.0317(11) 0.0154(10) 0.0086(9) 0.0083(9)
C16 0.0293(11) 0.0718(16) 0.0302(11) 0.0150(11) 0.0077(9) 0.0145(10)
C10 0.0266(9) 0.0309(10) 0.0223(9) 0.0033(8) 0.0044(7) 0.0035(7)
C2 0.0529(13) 0.0414(12) 0.0311(11) 0.0013(10) 0.0117(10) 0.0114(10)
C12 0.0501(13) 0.0540(14) 0.0233(10) -0.0071(10) -0.0002(9) 0.0136(11)
C13 0.0506(13) 0.0614(15) 0.0272(11) 0.0144(11) 0.0146(10) 0.0145(11)
C14 0.0541(13) 0.0342(11) 0.0397(12) 0.0095(10) 0.0129(11) 0.0042(10)
C19 0.0389(12) 0.0627(15) 0.0416(13) 0.0099(12) -0.0093(10) 0.0006(11)
C1 0.0333(11) 0.0480(13) 0.0333(11) 0.0062(10) 0.0085(9) 0.0023(9)
C18 0.0573(14) 0.0495(13) 0.0291(11) 0.0066(10) 0.0083(10) 0.0242(11)

loop_
_atom_type_symbol
_atom_type_description
_atom_type_scat_dispersion_real
_atom_type_scat_dispersion_imag
_atom_type_scat_source
C C 0.0033 0.0016 'International Tables Vol C Tables 4.2.6.8 and 6.1.1.4'
H H 0.0000 0.0000 'International Tables Vol C Tables 4.2.6.8 and 6.1.1.4'
N N 0.0061 0.0033 'International Tables Vol C Tables 4.2.6.8 and 6.1.1.4'
O O 0.0106 0.0060 'International Tables Vol C Tables 4.2.6.8 and 6.1.1.4'
Al Al 0.0645 0.0514 'International Tables Vol C Tables 4.2.6.8 and 6.1.1.4'
Cl Cl 0.1484 0.1585 'International Tables Vol C Tables 4.2.6.8 and 6.1.1.4'

loop_
_geom_angle_atom_site_label_1
_geom_angle_atom_site_label_2
_geom_angle_atom_site_label_3
_geom_angle
_geom_angle_site_symmetry_3
O1 Al1 C1 109.93(8) .
O1 Al1 C2 107.06(9) .
C1 Al1 C2 120.31(10) .
O1 Al1 N1 95.22(6) .
C1 Al1 N1 109.42(8) .
C2 Al1 N1 111.94(8) .
C9 N1 C10 118.41(15) .
C9 N1 Al1 120.27(13) .
C10 N1 Al1 121.23(11) .
C3 O1 Al1 131.93(12) .
C5 C4 C3 118.38(16) .
C5 C4 C4 121.71(18) 2
C3 C4 C4 119.90(18) 2
O1 C3 C4 119.30(16) .
O1 C3 C8 120.68(16) .
C4 C3 C8 119.96(16) .
N1 C9 C8 127.79(17) .
N1 C9 H9 116.1 .
C8 C9 H9 116.1 .
C7 C8 C3 119.22(17) .
C7 C8 C9 117.39(17) .
C3 C8 C9 123.27(16) .
C4 C5 C6 121.90(17) .
C4 C5 H5 119.0 .
C6 C5 H5 119.0 .
C6 C7 C8 120.63(18) .
C6 C7 H7 119.7 .
C8 C7 H7 119.7 .
C10 C15 C14 109.97(17) .
C10 C15 H15A 109.7 .
C14 C15 H15A 109.7 .
C10 C15 H15B 109.7 .
C14 C15 H15B 109.7 .
H15A C15 H15B 108.2 .
C10 C11 C12 109.12(16) .
C10 C11 H11A 109.9 .
C12 C11 H11A 109.9 .
C10 C11 H11B 109.9 .
C12 C11 H11B 109.9 .
H11A C11 H11B 108.3 .
C7 C6 C5 119.90(18) .
C7 C6 H6 120.1 .
C5 C6 H6 120.1 .
C10 C17 C16 110.49(16) .
C10 C17 H17A 109.6 .
C16 C17 H17A 109.6 .
C10 C17 H17B 109.6 .
C16 C17 H17B 109.6 .
H17A C17 H17B 108.1 .
C18 C16 C19 110.27(19) .
C18 C16 C17 109.49(19) .
C19 C16 C17 108.54(19) .
C18 C16 H16 109.5 .
C19 C16 H16 109.5 .
C17 C16 H16 109.5 .
N1 C10 C17 108.17(14) .
N1 C10 C15 108.22(15) .
C17 C10 C15 109.68(17) .
N1 C10 C11 113.58(15) .
C17 C10 C11 108.35(17) .
C15 C10 C11 108.79(16) .
Al1 C2 H2A 109.5 .
Al1 C2 H2B 109.5 .
H2A C2 H2B 109.5 .
Al1 C2 H2C 109.5 .
H2A C2 H2C 109.5 .
H2B C2 H2C 109.5 .
C13 C12 C19 109.90(19) .
C13 C12 C11 109.23(19) .
C19 C12 C11 110.11(19) .
C13 C12 H12 109.2 .
C19 C12 H12 109.2 .
C11 C12 H12 109.2 .
C14 C13 C12 109.91(18) .
C14 C13 H13A 109.7 .
C12 C13 H13A 109.7 .
C14 C13 H13B 109.7 .
C12 C13 H13B 109.7 .
H13A C13 H13B 108.2 .
C13 C14 C18 109.7(2) .
C13 C14 C15 108.92(18) .
C18 C14 C15 109.45(18) .
C13 C14 H14 109.6 .
C18 C14 H14 109.6 .
C15 C14 H14 109.6 .
C12 C19 C16 108.69(18) .
C12 C19 H19A 110.0 .
C16 C19 H19A 110.0 .
C12 C19 H19B 110.0 .
C16 C19 H19B 110.0 .
H19A C19 H19B 108.3 .
Al1 C1 H1A 109.5 .
Al1 C1 H1B 109.5 .
H1A C1 H1B 109.5 .
Al1 C1 H1C 109.5 .
H1A C1 H1C 109.5 .
H1B C1 H1C 109.5 .
C16 C18 C14 109.83(18) .
C16 C18 H18A 109.7 .
C14 C18 H18A 109.7 .
C16 C18 H18B 109.7 .
C14 C18 H18B 109.7 .
H18A C18 H18B 108.2 .

loop_
_geom_bond_atom_site_label_1
_geom_bond_atom_site_label_2
_geom_bond_distance
_geom_bond_site_symmetry_2
Al1 O1 1.7701(13) .
Al1 C1 1.953(2) .
Al1 C2 1.960(2) .
Al1 N1 1.9832(16) .
N1 C9 1.298(2) .
N1 C10 1.502(2) .
O1 C3 1.320(2) .
C4 C5 1.388(2) .
C4 C3 1.412(2) .
C4 C4 1.479(3) 2
C3 C8 1.415(3) .
C9 C8 1.435(3) .
C9 H9 0.9500 .
C8 C7 1.408(3) .
C5 C6 1.393(3) .
C5 H5 0.9500 .
C7 C6 1.366(3) .
C7 H7 0.9500 .
C15 C10 1.528(3) .
C15 C14 1.533(3) .
C15 H15A 0.9900 .
C15 H15B 0.9900 .
C11 C10 1.532(3) .
C11 C12 1.541(3) .
C11 H11A 0.9900 .
C11 H11B 0.9900 .
C6 H6 0.9500 .
C17 C10 1.522(3) .
C17 C16 1.537(3) .
C17 H17A 0.9900 .
C17 H17B 0.9900 .
C16 C18 1.514(4) .
C16 C19 1.524(3) .
C16 H16 1.0000 .
C2 H2A 0.9800 .
C2 H2B 0.9800 .
C2 H2C 0.9800 .
C12 C13 1.516(4) .
C12 C19 1.524(3) .
C12 H12 1.0000 .
C13 C14 1.514(3) .
C13 H13A 0.9900 .
C13 H13B 0.9900 .
C14 C18 1.518(3) .
C14 H14 1.0000 .
C19 H19A 0.9900 .
C19 H19B 0.9900 .
C1 H1A 0.9800 .
C1 H1B 0.9800 .
C1 H1C 0.9800 .
C18 H18A 0.9900 .
C18 H18B 0.9900 .

loop_
_platon_squeeze_void_nr
_platon_squeeze_void_average_x
_platon_squeeze_void_average_y
_platon_squeeze_void_average_z
_platon_squeeze_void_volume
_platon_squeeze_void_count_electrons
_platon_squeeze_void_content
1 0.500 0.000 0.396 392 78 ' '
2 0.000 0.500 0.279 392 78 ' '
